data_7023367
loop_
_publ_author_name
'Akine, Shigehisa'
'Nagumo, Hiroki'
'Nabeshima, Tatsuya'

_publ_section_title
;
 Programmed multiple complexation for the creation of helical structures
 from acyclic phenol-bipyridine oligomer ligands.
;
_journal_issue 45
_journal_name_full 'Dalton transactions (Cambridge, England : 2003)'
_journal_page_first 15974
_journal_page_last 15986
_journal_paper_doi 10.1039/c3dt51240a
_journal_volume 42
_journal_year 2013
_chemical_formula_moiety C78.50H87Cl3N6O12.50Zn3
_chemical_formula_sum 'C78.5 H87 Cl3 N6 O12.5 Zn3'
_chemical_formula_weight 1617.00
_chemical_name_common '[LZn3(OAc)2](CHCl3)(MeOH)3.5(H2O)'
_chemical_name_systematic
; 
 ? 
;
_space_group_IT_number 2
_symmetry_cell_setting triclinic
_symmetry_space_group_name_Hall '-P 1'
_symmetry_space_group_name_H-M 'P -1'
_atom_sites_solution_hydrogens geom
_atom_sites_solution_primary direct
_atom_sites_solution_secondary difmap
_audit_creation_method SHELXL-97
_cell_angle_alpha 113.1987(19)
_cell_angle_beta 109.4448(19)
_cell_angle_gamma 98.986(2)
_cell_formula_units_Z 2
_cell_length_a 14.6782(11)
_cell_length_b 17.4488(14)
_cell_length_c 17.5840(11)
_cell_measurement_reflns_used 28905
_cell_measurement_temperature 120
_cell_measurement_theta_max 25.00
_cell_measurement_theta_min 3.12
_cell_volume 3682.6(5)
_computing_cell_refinement 'Rapid AUTO (Rigaku Corp.)'
_computing_data_collection 'Rapid AUTO (Rigaku Corp.)'
_computing_data_reduction 'Rapid AUTO (Rigaku Corp.)'
_computing_molecular_graphics ORTEP-3
_computing_publication_material ORTEP-3
_computing_structure_refinement 'SHELXL-97 (Sheldrick, 1997)'
_computing_structure_solution 'DIRDIF99 (Beurskens et al., 1999)'
_diffrn_ambient_temperature 120
_diffrn_measured_fraction_theta_full 0.996
_diffrn_measured_fraction_theta_max 0.996
_diffrn_measurement_device_type 'Rigaku R-AXIS Rapid'
_diffrn_measurement_method IP
_diffrn_radiation_monochromator graphite
_diffrn_radiation_source 'fine-focus sealed tube'
_diffrn_radiation_type MoK\a
_diffrn_radiation_wavelength 0.71069
_diffrn_reflns_av_R_equivalents 0.0695
_diffrn_reflns_av_sigmaI/netI 0.0941
_diffrn_reflns_limit_h_max 17
_diffrn_reflns_limit_h_min -17
_diffrn_reflns_limit_k_max 20
_diffrn_reflns_limit_k_min -20
_diffrn_reflns_limit_l_max 20
_diffrn_reflns_limit_l_min -20
_diffrn_reflns_number 28905
_diffrn_reflns_theta_full 25.00
_diffrn_reflns_theta_max 25.00
_diffrn_reflns_theta_min 3.12
_diffrn_standards_decay_% 0
_diffrn_standards_interval_count 0
_diffrn_standards_interval_time 0
_diffrn_standards_number 0
_exptl_absorpt_coefficient_mu 1.146
_exptl_absorpt_correction_T_max 0.9449
_exptl_absorpt_correction_T_min 0.6572
_exptl_absorpt_correction_type multi-scan
_exptl_absorpt_process_details 'Rapid AUTO (Rigaku Corp.)'
_exptl_crystal_colour yellow
_exptl_crystal_density_diffrn 1.458
_exptl_crystal_density_method 'not measured'
_exptl_crystal_description prismatic
_exptl_crystal_F_000 1682
_exptl_crystal_size_max 0.40
_exptl_crystal_size_mid 0.30
_exptl_crystal_size_min 0.05
_refine_diff_density_max 2.543
_refine_diff_density_min -1.309
_refine_diff_density_rms 0.129
_refine_ls_extinction_method none
_refine_ls_goodness_of_fit_ref 1.111
_refine_ls_hydrogen_treatment mixed
_refine_ls_matrix_type full
_refine_ls_number_parameters 971
_refine_ls_number_reflns 12931
_refine_ls_number_restraints 36
_refine_ls_restrained_S_all 1.112
_refine_ls_R_factor_all 0.1122
_refine_ls_R_factor_gt 0.0868
_refine_ls_shift/su_max 0.000
_refine_ls_shift/su_mean 0.000
_refine_ls_structure_factor_coef Fsqd
_refine_ls_weighting_details 'calc w=1/[\s^2^(Fo^2^)+(0.1094P)^2^+8.9274P] where P=(Fo^2^+2Fc^2^)/3'
_refine_ls_weighting_scheme calc
_refine_ls_wR_factor_gt 0.2226
_refine_ls_wR_factor_ref 0.2486
_reflns_number_gt 8903
_reflns_number_total 12931
_reflns_threshold_expression >2sigma(I)
_cod_data_source_file c3dt51240a.txt
_cod_data_source_block L2Zn3
_cod_original_sg_symbol_H-M P-1
_cod_original_formula_sum 'C78.50 H87 Cl3 N6 O12.50 Zn3'
_cod_database_code 7023367

loop_
_symmetry_equiv_pos_as_xyz
'x, y, z'
'-x, -y, -z'

loop_
_atom_site_label
_atom_site_type_symbol
_atom_site_fract_x
_atom_site_fract_y
_atom_site_fract_z
_atom_site_U_iso_or_equiv
_atom_site_adp_type
_atom_site_occupancy
_atom_site_symmetry_multiplicity
_atom_site_calc_flag
_atom_site_refinement_flags
_atom_site_disorder_assembly
_atom_site_disorder_group
Zn1 Zn 0.56270(6) 0.57681(5) 0.27554(5) 0.0365(2) Uani 1 1 d . . .
Zn2 Zn 0.74377(6) 0.62467(5) 0.48611(5) 0.0378(2) Uani 1 1 d . . .
Zn3 Zn 0.92646(6) 0.76239(5) 0.50696(5) 0.0386(2) Uani 1 1 d . . .
C1 C 0.6167(4) 0.4184(4) 0.2239(4) 0.0360(14) Uani 1 1 d . . .
C2 C 0.6074(5) 0.4098(4) 0.1373(4) 0.0373(14) Uani 1 1 d . . .
C3 C 0.5895(5) 0.3241(4) 0.0670(4) 0.0429(15) Uani 1 1 d . . .
H1 H 0.5787 0.3172 0.0080 0.051 Uiso 1 1 calc R . .
C4 C 0.5867(5) 0.2509(4) 0.0795(5) 0.0457(16) Uani 1 1 d . . .
C5 C 0.6004(5) 0.2623(5) 0.1656(5) 0.0457(16) Uani 1 1 d . . .
H2 H 0.5997 0.2131 0.1765 0.055 Uiso 1 1 calc R . .
C6 C 0.6151(5) 0.3426(4) 0.2359(4) 0.0410(15) Uani 1 1 d . . .
H3 H 0.6243 0.3472 0.2938 0.049 Uiso 1 1 calc R . .
O1 O 0.6277(3) 0.4915(3) 0.2937(3) 0.0376(10) Uani 1 1 d . . .
C7 C 0.5644(6) 0.1594(5) -0.0002(5) 0.0548(19) Uani 1 1 d . . .
C8 C 0.6248(8) 0.1069(6) 0.0340(6) 0.075(3) Uani 1 1 d . . .
H4 H 0.6097 0.0496 -0.0180 0.113 Uiso 1 1 calc R . .
H5 H 0.6054 0.0975 0.0787 0.113 Uiso 1 1 calc R . .
H6 H 0.6982 0.1398 0.0633 0.113 Uiso 1 1 calc R . .
C9 C 0.5903(6) 0.1676(5) -0.0746(5) 0.061(2) Uani 1 1 d . . .
H7 H 0.5520 0.2013 -0.0972 0.091 Uiso 1 1 calc R . .
H8 H 0.5717 0.1085 -0.1255 0.091 Uiso 1 1 calc R . .
H9 H 0.6639 0.1982 -0.0488 0.091 Uiso 1 1 calc R . .
C10 C 0.4489(6) 0.1080(5) -0.0463(6) 0.069(2) Uani 1 1 d . . .
H10 H 0.4103 0.1420 -0.0682 0.104 Uiso 1 1 calc R . .
H11 H 0.4294 0.0986 -0.0017 0.104 Uiso 1 1 calc R . .
H12 H 0.4337 0.0507 -0.0984 0.104 Uiso 1 1 calc R . .
N1 N 0.6066(4) 0.5599(3) 0.1703(3) 0.0354(12) Uani 1 1 d . . .
C11 C 0.6163(5) 0.4839(4) 0.1168(4) 0.0410(15) Uani 1 1 d . . .
C12 C 0.6357(6) 0.4784(5) 0.0418(4) 0.0489(18) Uani 1 1 d . . .
H13 H 0.6491 0.4280 0.0066 0.059 Uiso 1 1 calc R . .
C13 C 0.6353(6) 0.5455(5) 0.0195(5) 0.0527(19) Uani 1 1 d . . .
H14 H 0.6412 0.5390 -0.0347 0.063 Uiso 1 1 calc R . .
C14 C 0.6261(6) 0.6225(5) 0.0766(5) 0.0501(18) Uani 1 1 d . . .
H15 H 0.6276 0.6704 0.0635 0.060 Uiso 1 1 calc R . .
C15 C 0.6147(5) 0.6277(4) 0.1529(4) 0.0367(14) Uani 1 1 d . . .
N2 N 0.5895(4) 0.7042(4) 0.2881(3) 0.0386(12) Uani 1 1 d . . .
C16 C 0.6124(5) 0.7104(5) 0.2224(4) 0.0400(15) Uani 1 1 d . . .
C17 C 0.6364(6) 0.7911(5) 0.2218(5) 0.0490(17) Uani 1 1 d . . .
H16 H 0.6513 0.7946 0.1745 0.059 Uiso 1 1 calc R . .
C18 C 0.6378(6) 0.8651(5) 0.2915(5) 0.0484(17) Uani 1 1 d . . .
H17 H 0.6521 0.9203 0.2919 0.058 Uiso 1 1 calc R . .
C19 C 0.6186(6) 0.8589(5) 0.3598(5) 0.0474(17) Uani 1 1 d . . .
H18 H 0.6218 0.9104 0.4088 0.057 Uiso 1 1 calc R . .
C20 C 0.5940(5) 0.7774(4) 0.3586(4) 0.0403(15) Uani 1 1 d . . .
C21 C 0.5936(5) 0.7080(4) 0.4611(4) 0.0370(14) Uani 1 1 d . . .
C22 C 0.5746(5) 0.7725(4) 0.4346(4) 0.0390(15) Uani 1 1 d . . .
C23 C 0.5412(5) 0.8370(5) 0.4841(4) 0.0430(15) Uani 1 1 d . . .
H19 H 0.5241 0.8779 0.4634 0.052 Uiso 1 1 calc R . .
C24 C 0.5320(5) 0.8440(4) 0.5629(4) 0.0389(14) Uani 1 1 d . . .
C25 C 0.5562(5) 0.7830(4) 0.5900(4) 0.0387(14) Uani 1 1 d . . .
H20 H 0.5537 0.7881 0.6451 0.046 Uiso 1 1 calc R . .
C26 C 0.5842(5) 0.7138(4) 0.5403(4) 0.0358(14) Uani 1 1 d . . .
O2 O 0.6213(3) 0.6423(3) 0.4123(3) 0.0364(10) Uani 1 1 d . . .
C27 C 0.4968(5) 0.9175(5) 0.6151(4) 0.0435(15) Uani 1 1 d . . .
C28 C 0.5631(6) 1.0067(5) 0.6370(5) 0.0540(18) Uani 1 1 d . . .
H21 H 0.5405 1.0535 0.6705 0.081 Uiso 1 1 calc R . .
H22 H 0.5567 1.0066 0.5797 0.081 Uiso 1 1 calc R . .
H23 H 0.6348 1.0174 0.6749 0.081 Uiso 1 1 calc R . .
C29 C 0.3843(6) 0.8999(5) 0.5551(5) 0.0566(19) Uani 1 1 d . . .
H24 H 0.3612 0.9466 0.5880 0.085 Uiso 1 1 calc R . .
H25 H 0.3421 0.8425 0.5415 0.085 Uiso 1 1 calc R . .
H26 H 0.3779 0.8992 0.4976 0.085 Uiso 1 1 calc R . .
C30 C 0.5040(6) 0.9193(5) 0.7051(5) 0.0546(19) Uani 1 1 d . . .
H27 H 0.4813 0.9668 0.7371 0.082 Uiso 1 1 calc R . .
H28 H 0.5751 0.9297 0.7443 0.082 Uiso 1 1 calc R . .
H29 H 0.4603 0.8625 0.6912 0.082 Uiso 1 1 calc R . .
N3 N 0.6635(4) 0.6052(3) 0.5560(3) 0.0351(11) Uani 1 1 d . . .
C31 C 0.5967(5) 0.6462(4) 0.5706(4) 0.0356(14) Uani 1 1 d . . .
C32 C 0.5376(5) 0.6232(4) 0.6108(4) 0.0422(15) Uani 1 1 d . . .
H30 H 0.4909 0.6531 0.6224 0.051 Uiso 1 1 calc R . .
C33 C 0.5468(6) 0.5573(5) 0.6338(4) 0.0478(17) Uani 1 1 d . . .
H31 H 0.5072 0.5417 0.6619 0.057 Uiso 1 1 calc R . .
C34 C 0.6143(5) 0.5135(4) 0.6158(4) 0.0433(16) Uani 1 1 d . . .
H32 H 0.6219 0.4677 0.6312 0.052 Uiso 1 1 calc R . .
C35 C 0.6703(5) 0.5383(4) 0.5746(4) 0.0391(15) Uani 1 1 d . . .
N4 N 0.7743(4) 0.5135(3) 0.4924(3) 0.0368(12) Uani 1 1 d . . .
C36 C 0.7393(5) 0.4902(4) 0.5449(4) 0.0393(15) Uani 1 1 d . . .
C37 C 0.7615(6) 0.4263(5) 0.5664(5) 0.0471(16) Uani 1 1 d . . .
H33 H 0.7327 0.4090 0.6006 0.057 Uiso 1 1 calc R . .
C38 C 0.8267(6) 0.3875(5) 0.5371(5) 0.0547(19) Uani 1 1 d . . .
H34 H 0.8463 0.3450 0.5539 0.066 Uiso 1 1 calc R . .
C39 C 0.8635(5) 0.4100(5) 0.4838(5) 0.0488(17) Uani 1 1 d . . .
H35 H 0.9088 0.3833 0.4640 0.059 Uiso 1 1 calc R . .
C40 C 0.8343(5) 0.4719(4) 0.4587(4) 0.0385(14) Uani 1 1 d . . .
C41 C 0.8714(5) 0.5697(4) 0.3881(4) 0.0414(15) Uani 1 1 d . . .
C42 C 0.8670(5) 0.4911(4) 0.3952(4) 0.0394(15) Uani 1 1 d . . .
C43 C 0.8944(5) 0.4266(5) 0.3370(5) 0.0455(16) Uani 1 1 d . . .
H36 H 0.8895 0.3729 0.3398 0.055 Uiso 1 1 calc R . .
C44 C 0.9278(5) 0.4373(5) 0.2764(5) 0.0490(17) Uani 1 1 d . . .
C45 C 0.9343(5) 0.5157(5) 0.2724(5) 0.0471(17) Uani 1 1 d . . .
H37 H 0.9598 0.5247 0.2324 0.057 Uiso 1 1 calc R . .
C46 C 0.9048(5) 0.5822(4) 0.3251(4) 0.0417(15) Uani 1 1 d . . .
O3 O 0.8448(3) 0.6327(3) 0.4397(3) 0.0418(10) Uani 1 1 d . . .
C47 C 0.9519(6) 0.3630(5) 0.2105(5) 0.057(2) Uani 1 1 d . . .
C48 C 0.969(2) 0.2967(12) 0.2406(13) 0.244(14) Uani 1 1 d . . .
H38 H 1.0274 0.3254 0.3015 0.366 Uiso 1 1 calc R . .
H39 H 0.9842 0.2511 0.1967 0.366 Uiso 1 1 calc R . .
H40 H 0.9078 0.2694 0.2436 0.366 Uiso 1 1 calc R . .
C49 C 1.0419(9) 0.3973(8) 0.1982(10) 0.137(6) Uani 1 1 d . . .
H41 H 1.0330 0.4437 0.1813 0.206 Uiso 1 1 calc R . .
H42 H 1.0482 0.3491 0.1495 0.206 Uiso 1 1 calc R . .
H43 H 1.1039 0.4217 0.2558 0.206 Uiso 1 1 calc R . .
C50 C 0.8642(9) 0.3222(10) 0.1170(9) 0.189(10) Uani 1 1 d . . .
H44 H 0.8554 0.3680 0.0989 0.284 Uiso 1 1 calc R . .
H45 H 0.8014 0.2955 0.1185 0.284 Uiso 1 1 calc R . .
H46 H 0.8785 0.2767 0.0725 0.284 Uiso 1 1 calc R . .
N5 N 0.9093(4) 0.7369(4) 0.3747(4) 0.0427(13) Uani 1 1 d . . .
C51 C 0.9023(5) 0.6581(5) 0.3085(4) 0.0439(16) Uani 1 1 d . . .
C52 C 0.8878(6) 0.6508(5) 0.2218(5) 0.0516(18) Uani 1 1 d . . .
H47 H 0.8805 0.5964 0.1737 0.062 Uiso 1 1 calc R . .
C53 C 0.8845(6) 0.7210(5) 0.2074(5) 0.0553(19) Uani 1 1 d . . .
H48 H 0.8790 0.7167 0.1504 0.066 Uiso 1 1 calc R . .
C54 C 0.8889(6) 0.7998(5) 0.2753(5) 0.0513(18) Uani 1 1 d . . .
H49 H 0.8853 0.8491 0.2651 0.062 Uiso 1 1 calc R . .
C55 C 0.8988(5) 0.8036(4) 0.3578(4) 0.0427(15) Uani 1 1 d . . .
N6 N 0.8907(4) 0.8704(4) 0.5023(4) 0.0420(13) Uani 1 1 d . . .
C56 C 0.8910(5) 0.8802(4) 0.4305(5) 0.0420(15) Uani 1 1 d . . .
C57 C 0.8799(6) 0.9536(5) 0.4228(5) 0.0503(17) Uani 1 1 d . . .
H50 H 0.8844 0.9612 0.3734 0.060 Uiso 1 1 calc R . .
C58 C 0.8618(6) 1.0164(5) 0.4886(5) 0.0514(18) Uani 1 1 d . . .
H51 H 0.8543 1.0681 0.4849 0.062 Uiso 1 1 calc R . .
C59 C 0.8547(5) 1.0045(5) 0.5593(5) 0.0471(16) Uani 1 1 d . . .
H52 H 0.8383 1.0459 0.6026 0.056 Uiso 1 1 calc R . .
C60 C 0.8718(5) 0.9304(4) 0.5668(4) 0.0426(15) Uani 1 1 d . . .
C61 C 0.8468(5) 0.8332(4) 0.6409(4) 0.0405(15) Uani 1 1 d . . .
C62 C 0.8683(5) 0.9160(4) 0.6437(4) 0.0418(15) Uani 1 1 d . . .
C63 C 0.8830(5) 0.9915(5) 0.7248(4) 0.0461(16) Uani 1 1 d . . .
H53 H 0.8995 1.0477 0.7276 0.055 Uiso 1 1 calc R . .
C64 C 0.8747(5) 0.9876(5) 0.7987(5) 0.0484(17) Uani 1 1 d . A .
C65 C 0.8498(6) 0.9058(5) 0.7928(5) 0.0527(18) Uani 1 1 d . . .
H54 H 0.8407 0.9005 0.8418 0.063 Uiso 1 1 calc R . .
C66 C 0.8376(5) 0.8303(5) 0.7165(4) 0.0480(17) Uani 1 1 d . . .
H55 H 0.8226 0.7750 0.7158 0.058 Uiso 1 1 calc R . .
O4 O 0.8359(3) 0.7590(3) 0.5703(3) 0.0405(10) Uani 1 1 d . . .
C67 C 0.8915(6) 1.0727(5) 0.8851(5) 0.0548(19) Uani 1 1 d . . .
C68 C 0.9752(14) 1.0806(12) 0.9688(11) 0.075(7) Uani 0.53(2) 1 d P A 1
H56 H 1.0387 1.0846 0.9614 0.113 Uiso 0.53(2) 1 calc PR A 1
H57 H 0.9552 1.0285 0.9760 0.113 Uiso 0.53(2) 1 calc PR A 1
H58 H 0.9860 1.1339 1.0234 0.113 Uiso 0.53(2) 1 calc PR A 1
C69 C 0.7979(16) 1.0661(16) 0.8960(14) 0.094(9) Uani 0.53(2) 1 d P A 1
H59 H 0.7422 1.0568 0.8400 0.140 Uiso 0.53(2) 1 calc PR A 1
H60 H 0.8069 1.1208 0.9482 0.140 Uiso 0.53(2) 1 calc PR A 1
H61 H 0.7809 1.0162 0.9073 0.140 Uiso 0.53(2) 1 calc PR A 1
C70 C 0.927(3) 1.1546(13) 0.8787(17) 0.135(16) Uani 0.53(2) 1 d P A 1
H62 H 0.8743 1.1532 0.8259 0.202 Uiso 0.53(2) 1 calc PR A 1
H63 H 0.9905 1.1571 0.8709 0.202 Uiso 0.53(2) 1 calc PR A 1
H64 H 0.9400 1.2069 0.9351 0.202 Uiso 0.53(2) 1 calc PR A 1
C71 C 1.0025(13) 1.1268(12) 0.9390(11) 0.057(6) Uani 0.47(2) 1 d P A 2
H65 H 1.0418 1.0912 0.9567 0.086 Uiso 0.47(2) 1 calc PR A 2
H66 H 1.0124 1.1788 0.9943 0.086 Uiso 0.47(2) 1 calc PR A 2
H67 H 1.0262 1.1459 0.9014 0.086 Uiso 0.47(2) 1 calc PR A 2
C72 C 0.854(2) 1.0494(14) 0.9470(16) 0.088(9) Uani 0.47(2) 1 d P A 2
H68 H 0.8929 1.0153 0.9684 0.132 Uiso 0.47(2) 1 calc PR A 2
H69 H 0.7810 1.0140 0.9124 0.132 Uiso 0.47(2) 1 calc PR A 2
H70 H 0.8638 1.1038 1.0000 0.132 Uiso 0.47(2) 1 calc PR A 2
C73 C 0.8254(19) 1.1228(14) 0.8568(12) 0.072(7) Uani 0.47(2) 1 d P A 2
H71 H 0.8444 1.1408 0.8164 0.108 Uiso 0.47(2) 1 calc PR A 2
H72 H 0.8351 1.1754 0.9115 0.108 Uiso 0.47(2) 1 calc PR A 2
H73 H 0.7535 1.0850 0.8240 0.108 Uiso 0.47(2) 1 calc PR A 2
O5 O 0.4113(5) 0.5094(5) 0.2032(4) 0.0693(17) Uani 1 1 d . . .
O6 O 0.3639(7) 0.6068(6) 0.2778(6) 0.107(3) Uani 1 1 d . . .
C74 C 0.3526(7) 0.5389(7) 0.2117(5) 0.063(2) Uani 1 1 d . . .
C75 C 0.2399(9) 0.4919(12) 0.1416(11) 0.148(6) Uani 1 1 d . . .
H74 H 0.1990 0.5283 0.1607 0.223 Uiso 1 1 calc R . .
H75 H 0.2153 0.4346 0.1382 0.223 Uiso 1 1 calc R . .
H76 H 0.2333 0.4828 0.0811 0.223 Uiso 1 1 calc R . .
O7 O 1.0604(4) 0.7602(3) 0.5756(4) 0.0618(14) Uani 1 1 d . . .
O8 O 1.1178(6) 0.9019(4) 0.6411(5) 0.099(3) Uani 1 1 d . . .
C76 C 1.1282(6) 0.8310(5) 0.6302(5) 0.0487(17) Uani 1 1 d . . .
C77 C 1.2305(6) 0.8325(6) 0.6925(6) 0.068(2) Uani 1 1 d . . .
H77 H 1.2292 0.7718 0.6771 0.102 Uiso 1 1 calc R . .
H78 H 1.2425 0.8649 0.7567 0.102 Uiso 1 1 calc R . .
H79 H 1.2856 0.8619 0.6835 0.102 Uiso 1 1 calc R . .
Cl1 Cl 0.7707(3) 0.7019(3) 0.8302(3) 0.0760(11) Uani 0.75 1 d PU B 1
Cl2 Cl 0.6461(3) 0.8120(3) 0.8507(3) 0.0915(10) Uani 0.75 1 d P B 1
Cl3 Cl 0.7111(3) 0.7464(3) 0.9778(2) 0.0926(11) Uani 0.75 1 d P B 1
C78 C 0.6742(10) 0.7241(9) 0.8652(9) 0.075(3) Uani 0.75 1 d P B 1
H84 H 0.6112 0.6706 0.8253 0.090 Uiso 0.75 1 calc PR B 1
Cl4 Cl 0.8324(9) 0.6707(10) 0.9684(8) 0.108(4) Uani 0.25 1 d PU C 2
Cl5 Cl 0.6368(9) 0.6897(9) 0.8997(8) 0.095(3) Uani 0.25 1 d PU C 2
Cl6 Cl 0.7790(18) 0.7440(14) 0.8375(15) 0.139(6) Uani 0.25 1 d PU C 2
C79 C 0.737(3) 0.660(3) 0.875(3) 0.085(6) Uani 0.25 1 d PU C 2
H85 H 0.7105 0.5980 0.8230 0.102 Uiso 0.25 1 calc PR C 2
C80 C 1.1727(9) 1.0211(10) 0.8537(8) 0.119(5) Uani 1 1 d . . .
H80 H 1.0992 0.9883 0.8247 0.179 Uiso 1 1 calc R . .
H81 H 1.1913 1.0708 0.9140 0.179 Uiso 1 1 calc R . .
H82 H 1.2117 0.9818 0.8612 0.179 Uiso 1 1 calc R . .
O9 O 1.1950(6) 1.0528(5) 0.7986(6) 0.116(3) Uani 1 1 d . . .
H83 H 1.1739 1.0107 0.7454 0.174 Uiso 1 1 calc R . .
C81 C 0.3200(12) 0.7364(11) 0.1849(11) 0.143(5) Uiso 1 1 d . . .
H86 H 0.3890 0.7371 0.1907 0.214 Uiso 1 1 calc R . .
H87 H 0.3021 0.7801 0.1661 0.214 Uiso 1 1 calc R . .
H88 H 0.2707 0.6775 0.1385 0.214 Uiso 1 1 calc R . .
O10 O 0.3177(15) 0.7567(13) 0.2672(14) 0.278(9) Uiso 1 1 d . . .
H89 H 0.3307 0.7181 0.2822 0.417 Uiso 1 1 calc R . .
C82 C 0.1628(12) 0.7392(11) 0.3252(10) 0.136(5) Uiso 1 1 d . . .
H90 H 0.2179 0.7344 0.3716 0.205 Uiso 1 1 calc R . .
H91 H 0.1389 0.6870 0.2653 0.205 Uiso 1 1 calc R . .
H92 H 0.1059 0.7430 0.3423 0.205 Uiso 1 1 calc R . .
O11 O 0.1969(13) 0.8092(12) 0.3206(11) 0.237(7) Uiso 1 1 d . . .
H93 H 0.2430 0.8044 0.3026 0.355 Uiso 1 1 calc R . .
C83 C -0.0004(18) 0.5641(17) 0.0683(16) 0.101(7) Uiso 0.50 1 d P D 1
H95 H -0.0334 0.5554 0.1057 0.151 Uiso 0.50 1 calc PR D 1
H96 H 0.0108 0.5095 0.0341 0.151 Uiso 0.50 1 calc PR D 1
H97 H -0.0444 0.5797 0.0251 0.151 Uiso 0.50 1 calc PR D 1
O12 O 0.0831(16) 0.6246(13) 0.1189(13) 0.130(6) Uiso 0.50 1 d P D 1
H94 H 0.1157 0.6266 0.0881 0.194 Uiso 0.50 1 calc PR D 1
O13 O -0.1339(16) 0.4639(14) 0.0068(14) 0.140(7) Uiso 0.50 1 d P E 2
O14 O 0.0201(13) 0.6134(12) 0.0549(11) 0.103(5) Uiso 0.50 1 d P F 2

loop_
_atom_site_aniso_label
_atom_site_aniso_U_11
_atom_site_aniso_U_22
_atom_site_aniso_U_33
_atom_site_aniso_U_23
_atom_site_aniso_U_13
_atom_site_aniso_U_12
Zn1 0.0464(4) 0.0446(5) 0.0311(4) 0.0242(4) 0.0227(3) 0.0167(3)
Zn2 0.0457(4) 0.0416(4) 0.0436(5) 0.0286(4) 0.0268(3) 0.0183(3)
Zn3 0.0436(4) 0.0337(4) 0.0407(4) 0.0168(4) 0.0227(3) 0.0112(3)
C1 0.031(3) 0.043(4) 0.032(3) 0.018(3) 0.012(2) 0.009(3)
C2 0.036(3) 0.040(4) 0.025(3) 0.012(3) 0.009(2) 0.006(3)
C3 0.045(4) 0.045(4) 0.034(4) 0.015(3) 0.017(3) 0.013(3)
C4 0.039(3) 0.037(4) 0.045(4) 0.010(3) 0.013(3) 0.010(3)
C5 0.046(4) 0.044(4) 0.046(4) 0.025(3) 0.015(3) 0.013(3)
C6 0.040(3) 0.046(4) 0.035(4) 0.021(3) 0.014(3) 0.010(3)
O1 0.047(2) 0.041(2) 0.026(2) 0.016(2) 0.0167(19) 0.015(2)
C7 0.049(4) 0.045(4) 0.047(4) 0.011(4) 0.011(3) 0.010(3)
C8 0.099(7) 0.049(5) 0.066(6) 0.017(4) 0.030(5) 0.035(5)
C9 0.070(5) 0.042(4) 0.045(4) 0.002(4) 0.024(4) 0.013(4)
C10 0.059(5) 0.043(4) 0.066(5) 0.009(4) 0.011(4) 0.002(4)
N1 0.039(3) 0.041(3) 0.026(3) 0.016(2) 0.015(2) 0.011(2)
C11 0.042(3) 0.046(4) 0.033(3) 0.018(3) 0.018(3) 0.010(3)
C12 0.063(4) 0.047(4) 0.029(3) 0.009(3) 0.027(3) 0.009(3)
C13 0.078(5) 0.046(4) 0.034(4) 0.019(3) 0.030(4) 0.008(4)
C14 0.062(4) 0.054(4) 0.041(4) 0.029(4) 0.027(3) 0.010(4)
C15 0.045(3) 0.040(3) 0.029(3) 0.021(3) 0.015(3) 0.011(3)
N2 0.048(3) 0.048(3) 0.031(3) 0.025(3) 0.021(2) 0.019(3)
C16 0.043(3) 0.049(4) 0.036(3) 0.028(3) 0.016(3) 0.015(3)
C17 0.061(4) 0.062(5) 0.053(4) 0.043(4) 0.035(4) 0.027(4)
C18 0.067(4) 0.043(4) 0.055(4) 0.033(4) 0.034(4) 0.025(3)
C19 0.066(4) 0.052(4) 0.048(4) 0.031(4) 0.035(4) 0.032(4)
C20 0.053(4) 0.045(4) 0.034(3) 0.023(3) 0.023(3) 0.024(3)
C21 0.043(3) 0.039(3) 0.033(3) 0.019(3) 0.018(3) 0.018(3)
C22 0.046(3) 0.050(4) 0.036(3) 0.027(3) 0.024(3) 0.021(3)
C23 0.053(4) 0.046(4) 0.041(4) 0.026(3) 0.024(3) 0.024(3)
C24 0.045(3) 0.041(4) 0.036(3) 0.018(3) 0.022(3) 0.018(3)
C25 0.043(3) 0.046(4) 0.033(3) 0.021(3) 0.020(3) 0.017(3)
C26 0.039(3) 0.041(3) 0.032(3) 0.019(3) 0.018(3) 0.016(3)
O2 0.049(2) 0.038(2) 0.032(2) 0.020(2) 0.0234(19) 0.020(2)
C27 0.048(4) 0.044(4) 0.035(4) 0.014(3) 0.019(3) 0.017(3)
C28 0.055(4) 0.050(4) 0.054(5) 0.021(4) 0.023(4) 0.018(3)
C29 0.055(4) 0.059(5) 0.060(5) 0.025(4) 0.029(4) 0.028(4)
C30 0.067(5) 0.060(5) 0.042(4) 0.020(4) 0.030(4) 0.030(4)
N3 0.043(3) 0.038(3) 0.029(3) 0.019(2) 0.016(2) 0.014(2)
C31 0.041(3) 0.036(3) 0.029(3) 0.016(3) 0.017(3) 0.006(3)
C32 0.056(4) 0.041(4) 0.035(4) 0.019(3) 0.026(3) 0.014(3)
C33 0.060(4) 0.052(4) 0.041(4) 0.029(3) 0.028(3) 0.010(3)
C34 0.062(4) 0.041(4) 0.032(3) 0.023(3) 0.022(3) 0.013(3)
C35 0.044(3) 0.039(4) 0.030(3) 0.019(3) 0.011(3) 0.008(3)
N4 0.045(3) 0.038(3) 0.029(3) 0.017(2) 0.015(2) 0.016(2)
C36 0.047(4) 0.037(3) 0.027(3) 0.016(3) 0.010(3) 0.009(3)
C37 0.059(4) 0.047(4) 0.044(4) 0.029(3) 0.021(3) 0.021(3)
C38 0.059(4) 0.048(4) 0.055(5) 0.032(4) 0.013(4) 0.018(4)
C39 0.045(4) 0.040(4) 0.057(4) 0.020(3) 0.019(3) 0.020(3)
C40 0.033(3) 0.034(3) 0.035(3) 0.012(3) 0.008(3) 0.006(3)
C41 0.042(3) 0.040(4) 0.039(4) 0.014(3) 0.020(3) 0.014(3)
C42 0.036(3) 0.037(3) 0.035(3) 0.011(3) 0.012(3) 0.010(3)
C43 0.038(3) 0.041(4) 0.049(4) 0.014(3) 0.019(3) 0.011(3)
C44 0.042(4) 0.044(4) 0.048(4) 0.010(3) 0.019(3) 0.016(3)
C45 0.041(4) 0.053(4) 0.046(4) 0.019(3) 0.025(3) 0.012(3)
C46 0.038(3) 0.038(4) 0.040(4) 0.012(3) 0.016(3) 0.010(3)
O3 0.045(2) 0.037(2) 0.054(3) 0.022(2) 0.031(2) 0.015(2)
C47 0.054(4) 0.051(4) 0.051(5) 0.007(4) 0.028(4) 0.015(4)
C48 0.58(4) 0.200(17) 0.239(19) 0.173(16) 0.33(3) 0.31(3)
C49 0.105(9) 0.081(8) 0.186(13) -0.004(8) 0.108(10) 0.018(7)
C50 0.084(8) 0.168(14) 0.114(11) -0.087(10) 0.000(7) 0.057(9)
N5 0.046(3) 0.040(3) 0.049(3) 0.022(3) 0.027(3) 0.011(2)
C51 0.041(3) 0.047(4) 0.040(4) 0.016(3) 0.020(3) 0.010(3)
C52 0.059(4) 0.048(4) 0.043(4) 0.014(3) 0.028(3) 0.011(3)
C53 0.059(4) 0.068(5) 0.045(4) 0.028(4) 0.029(4) 0.018(4)
C54 0.060(4) 0.049(4) 0.049(4) 0.024(4) 0.031(4) 0.012(3)
C55 0.042(3) 0.041(4) 0.046(4) 0.019(3) 0.025(3) 0.007(3)
N6 0.045(3) 0.039(3) 0.046(3) 0.019(3) 0.027(3) 0.008(2)
C56 0.042(3) 0.036(3) 0.049(4) 0.022(3) 0.023(3) 0.005(3)
C57 0.058(4) 0.051(4) 0.057(4) 0.032(4) 0.035(4) 0.016(3)
C58 0.063(4) 0.046(4) 0.064(5) 0.034(4) 0.038(4) 0.022(4)
C59 0.056(4) 0.040(4) 0.049(4) 0.021(3) 0.027(3) 0.016(3)
C60 0.053(4) 0.032(3) 0.043(4) 0.015(3) 0.025(3) 0.013(3)
C61 0.046(4) 0.033(3) 0.038(4) 0.014(3) 0.018(3) 0.008(3)
C62 0.044(3) 0.041(4) 0.039(4) 0.017(3) 0.019(3) 0.013(3)
C63 0.048(4) 0.040(4) 0.039(4) 0.013(3) 0.016(3) 0.011(3)
C64 0.050(4) 0.044(4) 0.037(4) 0.009(3) 0.015(3) 0.015(3)
C65 0.063(4) 0.058(5) 0.034(4) 0.015(4) 0.025(3) 0.021(4)
C66 0.053(4) 0.047(4) 0.032(4) 0.016(3) 0.012(3) 0.012(3)
O4 0.053(3) 0.032(2) 0.042(3) 0.017(2) 0.029(2) 0.013(2)
C67 0.065(5) 0.050(4) 0.037(4) 0.009(4) 0.023(3) 0.018(4)
C68 0.089(13) 0.059(11) 0.048(10) 0.004(9) 0.025(9) 0.016(9)
C69 0.087(14) 0.102(17) 0.046(12) -0.001(12) 0.020(10) 0.039(12)
C70 0.27(5) 0.043(11) 0.092(18) 0.010(11) 0.11(3) 0.035(17)
C71 0.068(11) 0.043(10) 0.036(9) 0.005(8) 0.018(8) 0.012(8)
C72 0.12(2) 0.062(13) 0.057(14) 0.002(11) 0.053(15) 0.009(13)
C73 0.098(16) 0.051(12) 0.044(10) 0.008(9) 0.020(10) 0.034(11)
O5 0.058(3) 0.106(5) 0.066(4) 0.066(4) 0.026(3) 0.016(3)
O6 0.154(7) 0.127(7) 0.110(6) 0.087(6) 0.078(6) 0.091(6)
C74 0.069(5) 0.099(7) 0.028(4) 0.037(5) 0.027(4) 0.015(5)
C75 0.065(7) 0.235(18) 0.197(15) 0.138(14) 0.063(9) 0.065(9)
O7 0.053(3) 0.046(3) 0.072(4) 0.019(3) 0.021(3) 0.020(3)
O8 0.114(5) 0.050(4) 0.086(5) 0.040(4) -0.010(4) 0.010(3)
C76 0.060(4) 0.055(5) 0.063(5) 0.045(4) 0.038(4) 0.027(4)
C77 0.046(4) 0.074(6) 0.065(5) 0.029(5) 0.011(4) 0.011(4)
Cl1 0.075(2) 0.101(3) 0.0645(19) 0.044(2) 0.0385(16) 0.031(2)
Cl2 0.094(2) 0.109(3) 0.097(2) 0.062(2) 0.052(2) 0.039(2)
Cl3 0.117(3) 0.100(3) 0.076(2) 0.048(2) 0.056(2) 0.026(2)
C78 0.077(8) 0.087(9) 0.084(8) 0.051(7) 0.051(7) 0.018(7)
Cl4 0.090(6) 0.162(11) 0.084(6) 0.067(7) 0.041(5) 0.046(7)
Cl5 0.082(5) 0.122(9) 0.072(6) 0.042(6) 0.030(5) 0.029(6)
Cl6 0.142(10) 0.153(12) 0.132(9) 0.095(9) 0.059(7) 0.009(9)
C79 0.076(12) 0.101(18) 0.085(15) 0.054(13) 0.034(7) 0.020(12)
C80 0.071(7) 0.134(12) 0.084(8) -0.002(8) 0.028(6) 0.024(7)
O9 0.105(6) 0.076(5) 0.105(6) 0.019(5) 0.014(5) 0.017(4)

loop_
_atom_type_symbol
_atom_type_description
_atom_type_scat_dispersion_real
_atom_type_scat_dispersion_imag
_atom_type_scat_source
C C 0.0033 0.0016 'International Tables Vol C Tables 4.2.6.8 and 6.1.1.4'
H H 0.0000 0.0000 'International Tables Vol C Tables 4.2.6.8 and 6.1.1.4'
N N 0.0061 0.0033 'International Tables Vol C Tables 4.2.6.8 and 6.1.1.4'
O O 0.0106 0.0060 'International Tables Vol C Tables 4.2.6.8 and 6.1.1.4'
Zn Zn 0.2839 1.4301 'International Tables Vol C Tables 4.2.6.8 and 6.1.1.4'
Cl Cl 0.1484 0.1585 'International Tables Vol C Tables 4.2.6.8 and 6.1.1.4'

loop_
_geom_angle_atom_site_label_1
_geom_angle_atom_site_label_2
_geom_angle_atom_site_label_3
_geom_angle
O1 Zn1 O2 85.18(17)
O1 Zn1 O5 105.8(2)
O2 Zn1 O5 118.7(2)
O1 Zn1 N1 88.24(19)
O2 Zn1 N1 139.89(18)
O5 Zn1 N1 101.2(2)
O1 Zn1 N2 144.69(19)
O2 Zn1 N2 83.71(18)
O5 Zn1 N2 109.0(2)
N1 Zn1 N2 79.2(2)
O3 Zn2 O2 109.43(18)
O3 Zn2 N3 164.4(2)
O2 Zn2 N3 85.99(18)
O3 Zn2 N4 87.44(19)
O2 Zn2 N4 133.42(19)
N3 Zn2 N4 79.9(2)
O3 Zn2 O4 77.78(17)
O2 Zn2 O4 97.50(18)
N3 Zn2 O4 103.08(18)
N4 Zn2 O4 128.85(19)
O3 Zn2 Zn3 38.65(13)
O2 Zn2 Zn3 103.52(12)
N3 Zn2 Zn3 141.70(14)
N4 Zn2 Zn3 114.92(15)
O4 Zn2 Zn3 39.46(11)
O7 Zn3 O4 111.1(2)
O7 Zn3 O3 100.2(2)
O4 Zn3 O3 78.35(17)
O7 Zn3 N6 127.0(2)
O4 Zn3 N6 87.07(19)
O3 Zn3 N6 132.6(2)
O7 Zn3 N5 109.2(2)
O4 Zn3 N5 137.6(2)
O3 Zn3 N5 82.14(19)
N6 Zn3 N5 79.1(2)
O7 Zn3 Zn2 113.70(17)
O4 Zn3 Zn2 41.99(12)
O3 Zn3 Zn2 36.70(12)
N6 Zn3 Zn2 112.35(15)
N5 Zn3 Zn2 108.25(15)
O1 C1 C6 117.6(5)
O1 C1 C2 125.0(6)
C6 C1 C2 117.4(6)
C3 C2 C1 117.7(6)
C3 C2 C11 118.3(5)
C1 C2 C11 123.9(6)
C4 C3 C2 123.9(6)
C4 C3 H1 118.1
C2 C3 H1 118.1
C3 C4 C5 116.9(6)
C3 C4 C7 121.4(6)
C5 C4 C7 121.6(7)
C6 C5 C4 122.3(7)
C6 C5 H2 118.9
C4 C5 H2 118.9
C5 C6 C1 121.6(6)
C5 C6 H3 119.2
C1 C6 H3 119.2
C1 O1 Zn1 121.7(4)
C8 C7 C9 108.6(7)
C8 C7 C10 109.7(7)
C9 C7 C10 106.6(7)
C8 C7 C4 111.3(6)
C9 C7 C4 111.7(6)
C10 C7 C4 108.9(6)
C7 C8 H4 109.5
C7 C8 H5 109.5
H4 C8 H5 109.5
C7 C8 H6 109.5
H4 C8 H6 109.5
H5 C8 H6 109.5
C7 C9 H7 109.5
C7 C9 H8 109.5
H7 C9 H8 109.5
C7 C9 H9 109.5
H7 C9 H9 109.5
H8 C9 H9 109.5
C7 C10 H10 109.5
C7 C10 H11 109.5
H10 C10 H11 109.5
C7 C10 H12 109.5
H10 C10 H12 109.5
H11 C10 H12 109.5
C15 N1 C11 121.3(5)
C15 N1 Zn1 114.4(4)
C11 N1 Zn1 124.0(4)
N1 C11 C12 118.0(6)
N1 C11 C2 120.5(5)
C12 C11 C2 121.5(6)
C13 C12 C11 120.4(7)
C13 C12 H13 119.8
C11 C12 H13 119.8
C12 C13 C14 119.4(6)
C12 C13 H14 120.3
C14 C13 H14 120.3
C15 C14 C13 118.2(7)
C15 C14 H15 120.9
C13 C14 H15 120.9
N1 C15 C14 122.2(6)
N1 C15 C16 115.7(5)
C14 C15 C16 122.1(6)
C16 N2 C20 120.4(6)
C16 N2 Zn1 113.4(4)
C20 N2 Zn1 125.9(4)
N2 C16 C17 121.4(6)
N2 C16 C15 116.2(6)
C17 C16 C15 122.3(5)
C18 C17 C16 118.5(6)
C18 C17 H16 120.8
C16 C17 H16 120.8
C19 C18 C17 119.7(7)
C19 C18 H17 120.1
C17 C18 H17 120.1
C18 C19 C20 120.8(7)
C18 C19 H18 119.6
C20 C19 H18 119.6
N2 C20 C19 119.1(5)
N2 C20 C22 121.1(6)
C19 C20 C22 119.8(6)
O2 C21 C22 120.7(5)
O2 C21 C26 120.4(6)
C22 C21 C26 118.9(6)
C23 C22 C21 119.2(5)
C23 C22 C20 118.3(6)
C21 C22 C20 122.4(6)
C22 C23 C24 122.6(6)
C22 C23 H19 118.7
C24 C23 H19 118.7
C25 C24 C23 116.9(6)
C25 C24 C27 123.1(5)
C23 C24 C27 119.9(6)
C24 C25 C26 123.1(6)
C24 C25 H20 118.5
C26 C25 H20 118.5
C25 C26 C21 119.2(6)
C25 C26 C31 117.9(5)
C21 C26 C31 122.8(6)
C21 O2 Zn2 115.0(4)
C21 O2 Zn1 125.2(4)
Zn2 O2 Zn1 119.2(2)
C28 C27 C24 109.8(6)
C28 C27 C29 109.9(6)
C24 C27 C29 108.9(5)
C28 C27 C30 109.2(6)
C24 C27 C30 111.1(6)
C29 C27 C30 108.0(6)
C27 C28 H21 109.5
C27 C28 H22 109.5
H21 C28 H22 109.5
C27 C28 H23 109.5
H21 C28 H23 109.5
H22 C28 H23 109.5
C27 C29 H24 109.5
C27 C29 H25 109.5
H24 C29 H25 109.5
C27 C29 H26 109.5
H24 C29 H26 109.5
H25 C29 H26 109.5
C27 C30 H27 109.5
C27 C30 H28 109.5
H27 C30 H28 109.5
C27 C30 H29 109.5
H27 C30 H29 109.5
H28 C30 H29 109.5
C31 N3 C35 120.7(5)
C31 N3 Zn2 123.3(4)
C35 N3 Zn2 115.2(4)
N3 C31 C32 120.0(6)
N3 C31 C26 118.9(5)
C32 C31 C26 121.1(6)
C33 C32 C31 119.8(7)
C33 C32 H30 120.1
C31 C32 H30 120.1
C32 C33 C34 119.6(6)
C32 C33 H31 120.2
C34 C33 H31 120.2
C33 C34 C35 118.1(6)
C33 C34 H32 120.9
C35 C34 H32 120.9
N3 C35 C34 121.5(6)
N3 C35 C36 115.8(5)
C34 C35 C36 122.6(6)
C36 N4 C40 119.5(6)
C36 N4 Zn2 113.7(4)
C40 N4 Zn2 126.3(4)
N4 C36 C37 122.8(6)
N4 C36 C35 114.5(6)
C37 C36 C35 122.7(6)
C36 C37 C38 118.1(7)
C36 C37 H33 120.9
C38 C37 H33 120.9
C39 C38 C37 120.3(7)
C39 C38 H34 119.9
C37 C38 H34 119.9
C38 C39 C40 119.9(7)
C38 C39 H35 120.0
C40 C39 H35 120.0
N4 C40 C39 119.2(6)
N4 C40 C42 120.6(6)
C39 C40 C42 120.1(6)
O3 C41 C42 121.0(6)
O3 C41 C46 119.0(6)
C42 C41 C46 120.1(6)
C43 C42 C41 117.7(6)
C43 C42 C40 117.9(6)
C41 C42 C40 124.4(6)
C44 C43 C42 123.3(7)
C44 C43 H36 118.3
C42 C43 H36 118.3
C43 C44 C45 118.0(6)
C43 C44 C47 121.5(7)
C45 C44 C47 120.4(7)
C44 C45 C46 122.6(6)
C44 C45 H37 118.7
C46 C45 H37 118.7
C45 C46 C41 118.2(6)
C45 C46 C51 119.0(6)
C41 C46 C51 122.7(6)
C41 O3 Zn2 130.4(4)
C41 O3 Zn3 124.0(4)
Zn2 O3 Zn3 104.6(2)
C48 C47 C49 108.5(12)
C48 C47 C50 111.7(13)
C49 C47 C50 104.2(11)
C48 C47 C44 112.7(7)
C49 C47 C44 112.4(7)
C50 C47 C44 107.1(7)
C47 C48 H38 109.5
C47 C48 H39 109.5
H38 C48 H39 109.5
C47 C48 H40 109.5
H38 C48 H40 109.5
H39 C48 H40 109.5
C47 C49 H41 109.5
C47 C49 H42 109.5
H41 C49 H42 109.5
C47 C49 H43 109.5
H41 C49 H43 109.5
H42 C49 H43 109.5
C47 C50 H44 109.5
C47 C50 H45 109.5
H44 C50 H45 109.5
C47 C50 H46 109.5
H44 C50 H46 109.5
H45 C50 H46 109.5
C55 N5 C51 121.5(6)
C55 N5 Zn3 113.5(4)
C51 N5 Zn3 124.9(5)
N5 C51 C52 117.9(7)
N5 C51 C46 121.1(6)
C52 C51 C46 120.9(6)
C53 C52 C51 120.1(7)
C53 C52 H47 119.9
C51 C52 H47 119.9
C52 C53 C54 120.8(7)
C52 C53 H48 119.6
C54 C53 H48 119.6
C55 C54 C53 117.6(7)
C55 C54 H49 121.2
C53 C54 H49 121.2
N5 C55 C54 121.9(6)
N5 C55 C56 116.0(6)
C54 C55 C56 122.0(7)
C56 N6 C60 120.6(6)
C56 N6 Zn3 114.8(4)
C60 N6 Zn3 124.5(4)
N6 C56 C57 121.9(6)
N6 C56 C55 115.3(6)
C57 C56 C55 122.7(6)
C56 C57 C58 118.3(6)
C56 C57 H50 120.8
C58 C57 H50 120.8
C59 C58 C57 120.3(7)
C59 C58 H51 119.8
C57 C58 H51 119.8
C58 C59 C60 119.2(7)
C58 C59 H52 120.4
C60 C59 H52 120.4
N6 C60 C59 119.4(6)
N6 C60 C62 119.3(6)
C59 C60 C62 121.3(6)
O4 C61 C66 119.6(6)
O4 C61 C62 122.9(6)
C66 C61 C62 117.5(6)
C61 C62 C63 117.8(6)
C61 C62 C60 124.8(6)
C63 C62 C60 117.3(6)
C64 C63 C62 123.9(7)
C64 C63 H53 118.0
C62 C63 H53 118.0
C63 C64 C65 117.1(6)
C63 C64 C67 121.3(7)
C65 C64 C67 121.5(6)
C64 C65 C66 121.3(7)
C64 C65 H54 119.3
C66 C65 H54 119.3
C65 C66 C61 122.2(7)
C65 C66 H55 118.9
C61 C66 H55 118.9
C61 O4 Zn3 119.4(4)
C61 O4 Zn2 142.0(4)
Zn3 O4 Zn2 98.55(17)
C69 C67 C71 139.2(11)
C69 C67 C73 60.8(14)
C71 C67 C73 113.0(13)
C69 C67 C70 111.3(18)
C71 C67 C70 61.9(16)
C73 C67 C70 54.4(15)
C69 C67 C68 109.2(13)
C71 C67 C68 47.4(10)
C73 C67 C68 140.8(11)
C70 C67 C68 106.5(16)
C69 C67 C72 46.0(13)
C71 C67 C72 108.8(13)
C73 C67 C72 103.7(16)
C70 C67 C72 136.9(12)
C68 C67 C72 65.4(13)
C69 C67 C64 109.2(10)
C71 C67 C64 110.3(8)
C73 C67 C64 109.9(8)
C70 C67 C64 111.4(9)
C68 C67 C64 109.1(9)
C72 C67 C64 111.0(10)
C67 C68 H56 109.5
C67 C68 H57 109.5
H56 C68 H57 109.5
C67 C68 H58 109.5
H56 C68 H58 109.5
H57 C68 H58 109.5
C67 C69 H59 109.5
C67 C69 H60 109.5
H59 C69 H60 109.5
C67 C69 H61 109.5
H59 C69 H61 109.5
H60 C69 H61 109.5
C67 C70 H62 109.5
C67 C70 H63 109.5
H62 C70 H63 109.5
C67 C70 H64 109.5
H62 C70 H64 109.5
H63 C70 H64 109.5
C67 C71 H65 109.5
C67 C71 H66 109.5
H65 C71 H66 109.5
C67 C71 H67 109.5
H65 C71 H67 109.5
H66 C71 H67 109.5
C67 C72 H68 109.5
C67 C72 H69 109.5
H68 C72 H69 109.5
C67 C72 H70 109.5
H68 C72 H70 109.5
H69 C72 H70 109.5
C67 C73 H71 109.5
C67 C73 H72 109.5
H71 C73 H72 109.5
C67 C73 H73 109.5
H71 C73 H73 109.5
H72 C73 H73 109.5
C74 O5 Zn1 123.4(7)
O5 C74 O6 126.9(10)
O5 C74 C75 121.3(11)
O6 C74 C75 111.6(11)
C74 C75 H74 109.5
C74 C75 H75 109.5
H74 C75 H75 109.5
C74 C75 H76 109.5
H74 C75 H76 109.5
H75 C75 H76 109.5
C76 O7 Zn3 117.4(5)
O8 C76 O7 123.7(7)
O8 C76 C77 117.3(8)
O7 C76 C77 118.9(7)
C76 C77 H77 109.5
C76 C77 H78 109.5
H77 C77 H78 109.5
C76 C77 H79 109.5
H77 C77 H79 109.5
H78 C77 H79 109.5
Cl3 C78 Cl2 111.0(8)
Cl3 C78 Cl1 110.9(8)
Cl2 C78 Cl1 109.4(6)
Cl3 C78 H84 108.5
Cl2 C78 H84 108.5
Cl1 C78 H84 108.5
Cl4 C79 Cl5 111(2)
Cl4 C79 Cl6 112(2)
Cl5 C79 Cl6 101(2)
Cl4 C79 H85 110.7
Cl5 C79 H85 110.7
Cl6 C79 H85 110.7
O9 C80 H80 109.5
O9 C80 H81 109.5
H80 C80 H81 109.5
O9 C80 H82 109.5
H80 C80 H82 109.5
H81 C80 H82 109.5
C80 O9 H83 109.5
O10 C81 H86 109.5
O10 C81 H87 109.5
H86 C81 H87 109.5
O10 C81 H88 109.5
H86 C81 H88 109.5
H87 C81 H88 109.5
C81 O10 H89 109.5
O11 C82 H90 109.5
O11 C82 H91 109.5
H90 C82 H91 109.5
O11 C82 H92 109.5
H90 C82 H92 109.5
H91 C82 H92 109.5
C82 O11 H93 109.5
O12 C83 H95 109.5
O12 C83 H96 109.5
H95 C83 H96 109.5
O12 C83 H97 109.5
H95 C83 H97 109.5
H96 C83 H97 109.5
C83 O12 H94 109.5

loop_
_geom_bond_atom_site_label_1
_geom_bond_atom_site_label_2
_geom_bond_distance
Zn1 O1 1.960(4)
Zn1 O2 1.995(4)
Zn1 O5 2.015(6)
Zn1 N1 2.086(5)
Zn1 N2 2.104(5)
Zn2 O3 1.928(4)
Zn2 O2 1.986(4)
Zn2 N3 2.045(5)
Zn2 N4 2.093(5)
Zn2 O4 2.111(4)
Zn2 Zn3 3.1206(10)
Zn3 O7 1.950(5)
Zn3 O4 2.006(4)
Zn3 O3 2.015(4)
Zn3 N6 2.057(6)
Zn3 N5 2.104(5)
C1 O1 1.316(7)
C1 C6 1.417(9)
C1 C2 1.427(8)
C2 C3 1.427(9)
C2 C11 1.472(9)
C3 C4 1.376(10)
C3 H1 0.9500
C4 C5 1.385(9)
C4 C7 1.546(10)
C5 C6 1.379(10)
C5 H2 0.9500
C6 H3 0.9500
C7 C8 1.523(11)
C7 C9 1.529(11)
C7 C10 1.539(10)
C8 H4 0.9800
C8 H5 0.9800
C8 H6 0.9800
C9 H7 0.9800
C9 H8 0.9800
C9 H9 0.9800
C10 H10 0.9800
C10 H11 0.9800
C10 H12 0.9800
N1 C15 1.332(8)
N1 C11 1.352(8)
C11 C12 1.409(8)
C12 C13 1.373(10)
C12 H13 0.9500
C13 C14 1.384(10)
C13 H14 0.9500
C14 C15 1.375(8)
C14 H15 0.9500
C15 C16 1.494(9)
N2 C16 1.344(8)
N2 C20 1.358(8)
C16 C17 1.401(9)
C17 C18 1.378(10)
C17 H16 0.9500
C18 C19 1.361(9)
C18 H17 0.9500
C19 C20 1.401(10)
C19 H18 0.9500
C20 C22 1.486(8)
C21 O2 1.347(7)
C21 C22 1.409(9)
C21 C26 1.411(8)
C22 C23 1.397(9)
C23 C24 1.398(8)
C23 H19 0.9500
C24 C25 1.375(9)
C24 C27 1.533(9)
C25 C26 1.398(9)
C25 H20 0.9500
C26 C31 1.486(9)
C27 C28 1.524(10)
C27 C29 1.536(10)
C27 C30 1.538(9)
C28 H21 0.9800
C28 H22 0.9800
C28 H23 0.9800
C29 H24 0.9800
C29 H25 0.9800
C29 H26 0.9800
C30 H27 0.9800
C30 H28 0.9800
C30 H29 0.9800
N3 C31 1.335(8)
N3 C35 1.341(8)
C31 C32 1.391(8)
C32 C33 1.373(9)
C32 H30 0.9500
C33 C34 1.385(10)
C33 H31 0.9500
C34 C35 1.386(9)
C34 H32 0.9500
C35 C36 1.507(10)
N4 C36 1.351(8)
N4 C40 1.365(8)
C36 C37 1.363(9)
C37 C38 1.377(11)
C37 H33 0.9500
C38 C39 1.373(10)
C38 H34 0.9500
C39 C40 1.393(10)
C39 H35 0.9500
C40 C42 1.480(9)
C41 O3 1.329(8)
C41 C42 1.419(9)
C41 C46 1.428(9)
C42 C43 1.407(9)
C43 C44 1.376(10)
C43 H36 0.9500
C44 C45 1.386(10)
C44 C47 1.543(10)
C45 C46 1.403(9)
C45 H37 0.9500
C46 C51 1.468(10)
C47 C48 1.472(15)
C47 C49 1.482(13)
C47 C50 1.500(14)
C48 H38 0.9800
C48 H39 0.9800
C48 H40 0.9800
C49 H41 0.9800
C49 H42 0.9800
C49 H43 0.9800
C50 H44 0.9800
C50 H45 0.9800
C50 H46 0.9800
N5 C55 1.330(9)
N5 C51 1.368(9)
C51 C52 1.417(9)
C52 C53 1.350(11)
C52 H47 0.9500
C53 C54 1.395(10)
C53 H48 0.9500
C54 C55 1.383(9)
C54 H49 0.9500
C55 C56 1.494(9)
N6 C56 1.341(8)
N6 C60 1.351(8)
C56 C57 1.369(10)
C57 C58 1.380(10)
C57 H50 0.9500
C58 C59 1.373(9)
C58 H51 0.9500
C59 C60 1.403(10)
C59 H52 0.9500
C60 C62 1.484(9)
C61 O4 1.334(7)
C61 C66 1.401(9)
C61 C62 1.407(9)
C62 C63 1.428(9)
C63 C64 1.371(10)
C63 H53 0.9500
C64 C65 1.371(11)
C64 C67 1.560(9)
C65 C66 1.394(10)
C65 H54 0.9500
C66 H55 0.9500
C67 C69 1.44(2)
C67 C71 1.494(19)
C67 C73 1.50(2)
C67 C70 1.50(2)
C67 C68 1.509(19)
C67 C72 1.53(2)
C68 H56 0.9800
C68 H57 0.9800
C68 H58 0.9800
C69 H59 0.9800
C69 H60 0.9800
C69 H61 0.9800
C70 H62 0.9800
C70 H63 0.9800
C70 H64 0.9800
C71 H65 0.9800
C71 H66 0.9800
C71 H67 0.9800
C72 H68 0.9800
C72 H69 0.9800
C72 H70 0.9800
C73 H71 0.9800
C73 H72 0.9800
C73 H73 0.9800
O5 C74 1.092(11)
O6 C74 1.227(11)
C74 C75 1.534(15)
C75 H74 0.9800
C75 H75 0.9800
C75 H76 0.9800
O7 C76 1.219(9)
O8 C76 1.217(9)
C76 C77 1.525(10)
C77 H77 0.9800
C77 H78 0.9800
C77 H79 0.9800
Cl1 C78 1.760(13)
Cl2 C78 1.739(14)
Cl3 C78 1.726(12)
C78 H84 1.0000
Cl4 C79 1.69(4)
Cl5 C79 1.77(4)
Cl6 C79 1.93(4)
C79 H85 1.0000
C80 O9 1.389(15)
C80 H80 0.9800
C80 H81 0.9800
C80 H82 0.9800
O9 H83 0.8400
C81 O10 1.36(2)
C81 H86 0.9800
C81 H87 0.9800
C81 H88 0.9800
O10 H89 0.8400
C82 O11 1.289(19)
C82 H90 0.9800
C82 H91 0.9800
C82 H92 0.9800
O11 H93 0.8400
C83 O12 1.24(3)
C83 H95 0.9800
C83 H96 0.9800
C83 H97 0.9800
O12 H94 0.8400

loop_
_geom_torsion_atom_site_label_1
_geom_torsion_atom_site_label_2
_geom_torsion_atom_site_label_3
_geom_torsion_atom_site_label_4
_geom_torsion
O3 Zn2 Zn3 O7 -74.6(3)
O2 Zn2 Zn3 O7 -178.9(2)
N3 Zn2 Zn3 O7 80.2(3)
N4 Zn2 Zn3 O7 -25.9(2)
O4 Zn2 Zn3 O7 95.7(3)
O3 Zn2 Zn3 O4 -170.3(3)
O2 Zn2 Zn3 O4 85.4(2)
N3 Zn2 Zn3 O4 -15.5(3)
N4 Zn2 Zn3 O4 -121.6(2)
O2 Zn2 Zn3 O3 -104.3(3)
N3 Zn2 Zn3 O3 154.8(3)
N4 Zn2 Zn3 O3 48.7(3)
O4 Zn2 Zn3 O3 170.3(3)
O3 Zn2 Zn3 N6 132.3(3)
O2 Zn2 Zn3 N6 28.0(2)
N3 Zn2 Zn3 N6 -72.8(3)
N4 Zn2 Zn3 N6 -179.0(2)
O4 Zn2 Zn3 N6 -57.4(3)
O3 Zn2 Zn3 N5 46.9(3)
O2 Zn2 Zn3 N5 -57.4(2)
N3 Zn2 Zn3 N5 -158.3(3)
N4 Zn2 Zn3 N5 95.6(2)
O4 Zn2 Zn3 N5 -142.8(3)
O1 C1 C2 C3 -176.1(6)
C6 C1 C2 C3 4.6(8)
O1 C1 C2 C11 4.6(10)
C6 C1 C2 C11 -174.7(6)
C1 C2 C3 C4 -4.0(10)
C11 C2 C3 C4 175.4(6)
C2 C3 C4 C5 1.3(10)
C2 C3 C4 C7 178.5(6)
C3 C4 C5 C6 0.7(10)
C7 C4 C5 C6 -176.5(6)
C4 C5 C6 C1 0.2(10)
O1 C1 C6 C5 177.7(6)
C2 C1 C6 C5 -2.9(9)
C6 C1 O1 Zn1 -146.9(4)
C2 C1 O1 Zn1 33.7(8)
O2 Zn1 O1 C1 176.8(4)
O5 Zn1 O1 C1 58.3(5)
N1 Zn1 O1 C1 -42.8(4)
N2 Zn1 O1 C1 -111.2(5)
C3 C4 C7 C8 145.1(7)
C5 C4 C7 C8 -37.8(10)
C3 C4 C7 C9 23.6(9)
C5 C4 C7 C9 -159.3(7)
C3 C4 C7 C10 -93.9(8)
C5 C4 C7 C10 83.2(8)
O1 Zn1 N1 C15 -156.0(4)
O2 Zn1 N1 C15 -75.6(5)
O5 Zn1 N1 C15 98.3(5)
N2 Zn1 N1 C15 -9.2(4)
O1 Zn1 N1 C11 30.6(5)
O2 Zn1 N1 C11 110.9(5)
O5 Zn1 N1 C11 -75.2(5)
N2 Zn1 N1 C11 177.4(5)
C15 N1 C11 C12 0.2(9)
Zn1 N1 C11 C12 173.2(5)
C15 N1 C11 C2 179.8(5)
Zn1 N1 C11 C2 -7.2(8)
C3 C2 C11 N1 162.8(6)
C1 C2 C11 N1 -17.9(9)
C3 C2 C11 C12 -17.7(9)
C1 C2 C11 C12 161.6(6)
N1 C11 C12 C13 -5.8(10)
C2 C11 C12 C13 174.6(6)
C11 C12 C13 C14 6.6(11)
C12 C13 C14 C15 -1.8(11)
C11 N1 C15 C14 4.6(9)
Zn1 N1 C15 C14 -169.0(5)
C11 N1 C15 C16 -174.4(6)
Zn1 N1 C15 C16 12.0(7)
C13 C14 C15 N1 -3.8(10)
C13 C14 C15 C16 175.2(6)
O1 Zn1 N2 C16 75.7(5)
O2 Zn1 N2 C16 148.1(5)
O5 Zn1 N2 C16 -93.7(5)
N1 Zn1 N2 C16 4.6(4)
O1 Zn1 N2 C20 -98.2(6)
O2 Zn1 N2 C20 -25.7(5)
O5 Zn1 N2 C20 92.5(5)
N1 Zn1 N2 C20 -169.3(5)
C20 N2 C16 C17 -3.4(9)
Zn1 N2 C16 C17 -177.6(5)
C20 N2 C16 C15 174.4(6)
Zn1 N2 C16 C15 0.2(7)
N1 C15 C16 N2 -8.2(8)
C14 C15 C16 N2 172.8(6)
N1 C15 C16 C17 169.6(6)
C14 C15 C16 C17 -9.5(10)
N2 C16 C17 C18 1.2(10)
C15 C16 C17 C18 -176.5(6)
C16 C17 C18 C19 1.6(11)
C17 C18 C19 C20 -2.1(11)
C16 N2 C20 C19 2.8(9)
Zn1 N2 C20 C19 176.3(5)
C16 N2 C20 C22 -176.5(6)
Zn1 N2 C20 C22 -3.1(9)
C18 C19 C20 N2 -0.1(10)
C18 C19 C20 C22 179.2(7)
O2 C21 C22 C23 176.9(6)
C26 C21 C22 C23 -3.8(9)
O2 C21 C22 C20 -6.3(10)
C26 C21 C22 C20 172.9(6)
N2 C20 C22 C23 -155.5(6)
C19 C20 C22 C23 25.1(10)
N2 C20 C22 C21 27.7(10)
C19 C20 C22 C21 -151.6(7)
C21 C22 C23 C24 4.2(10)
C20 C22 C23 C24 -172.6(6)
C22 C23 C24 C25 -0.8(10)
C22 C23 C24 C27 178.8(6)
C23 C24 C25 C26 -3.1(10)
C27 C24 C25 C26 177.3(6)
C24 C25 C26 C21 3.4(10)
C24 C25 C26 C31 -173.0(6)
O2 C21 C26 C25 179.5(6)
C22 C21 C26 C25 0.2(9)
O2 C21 C26 C31 -4.4(9)
C22 C21 C26 C31 176.3(6)
C22 C21 O2 Zn2 130.2(5)
C26 C21 O2 Zn2 -49.0(7)
C22 C21 O2 Zn1 -40.5(8)
C26 C21 O2 Zn1 140.3(5)
O3 Zn2 O2 C21 -124.2(4)
N3 Zn2 O2 C21 58.2(4)
N4 Zn2 O2 C21 130.3(4)
O4 Zn2 O2 C21 -44.5(4)
Zn3 Zn2 O2 C21 -84.2(4)
O3 Zn2 O2 Zn1 47.2(3)
N3 Zn2 O2 Zn1 -130.5(3)
N4 Zn2 O2 Zn1 -58.4(3)
O4 Zn2 O2 Zn1 126.8(2)
Zn3 Zn2 O2 Zn1 87.1(2)
O1 Zn1 O2 C21 -165.4(5)
O5 Zn1 O2 C21 -60.0(5)
N1 Zn1 O2 C21 113.1(5)
N2 Zn1 O2 C21 48.2(5)
O1 Zn1 O2 Zn2 24.3(2)
O5 Zn1 O2 Zn2 129.6(3)
N1 Zn1 O2 Zn2 -57.2(4)
N2 Zn1 O2 Zn2 -122.2(3)
C25 C24 C27 C28 127.1(7)
C23 C24 C27 C28 -52.5(8)
C25 C24 C27 C29 -112.6(7)
C23 C24 C27 C29 67.8(8)
C25 C24 C27 C30 6.2(9)
C23 C24 C27 C30 -173.4(6)
O3 Zn2 N3 C31 155.5(6)
O2 Zn2 N3 C31 -32.7(5)
N4 Zn2 N3 C31 -168.1(5)
O4 Zn2 N3 C31 64.1(5)
Zn3 Zn2 N3 C31 74.2(5)
O3 Zn2 N3 C35 -34.2(9)
O2 Zn2 N3 C35 137.6(4)
N4 Zn2 N3 C35 2.2(4)
O4 Zn2 N3 C35 -125.6(4)
Zn3 Zn2 N3 C35 -115.6(4)
C35 N3 C31 C32 4.0(9)
Zn2 N3 C31 C32 173.7(4)
C35 N3 C31 C26 -173.9(5)
Zn2 N3 C31 C26 -4.1(8)
C25 C26 C31 N3 -150.2(6)
C21 C26 C31 N3 33.6(9)
C25 C26 C31 C32 32.0(9)
C21 C26 C31 C32 -144.2(6)
N3 C31 C32 C33 -1.2(9)
C26 C31 C32 C33 176.6(6)
C31 C32 C33 C34 -0.7(10)
C32 C33 C34 C35 -0.1(10)
C31 N3 C35 C34 -4.8(9)
Zn2 N3 C35 C34 -175.4(5)
C31 N3 C35 C36 173.0(5)
Zn2 N3 C35 C36 2.4(7)
C33 C34 C35 N3 2.8(9)
C33 C34 C35 C36 -174.8(6)
O3 Zn2 N4 C36 163.9(4)
O2 Zn2 N4 C36 -81.5(5)
N3 Zn2 N4 C36 -6.9(4)
O4 Zn2 N4 C36 91.9(4)
Zn3 Zn2 N4 C36 135.9(4)
O3 Zn2 N4 C40 -7.9(5)
O2 Zn2 N4 C40 106.7(5)
N3 Zn2 N4 C40 -178.7(5)
O4 Zn2 N4 C40 -79.9(5)
Zn3 Zn2 N4 C40 -35.9(5)
C40 N4 C36 C37 0.1(9)
Zn2 N4 C36 C37 -172.3(5)
C40 N4 C36 C35 -177.6(5)
Zn2 N4 C36 C35 10.0(6)
N3 C35 C36 N4 -8.5(8)
C34 C35 C36 N4 169.3(6)
N3 C35 C36 C37 173.8(6)
C34 C35 C36 C37 -8.4(10)
N4 C36 C37 C38 3.5(10)
C35 C36 C37 C38 -178.9(6)
C36 C37 C38 C39 -3.3(11)
C37 C38 C39 C40 -0.4(11)
C36 N4 C40 C39 -3.9(9)
Zn2 N4 C40 C39 167.4(4)
C36 N4 C40 C42 175.2(5)
Zn2 N4 C40 C42 -13.5(8)
C38 C39 C40 N4 4.0(10)
C38 C39 C40 C42 -175.0(6)
O3 C41 C42 C43 178.7(6)
C46 C41 C42 C43 -1.3(9)
O3 C41 C42 C40 -0.5(10)
C46 C41 C42 C40 179.5(6)
N4 C40 C42 C43 -156.8(6)
C39 C40 C42 C43 22.2(9)
N4 C40 C42 C41 22.4(9)
C39 C40 C42 C41 -158.6(6)
C41 C42 C43 C44 2.0(10)
C40 C42 C43 C44 -178.7(6)
C42 C43 C44 C45 -0.3(10)
C42 C43 C44 C47 -176.9(6)
C43 C44 C45 C46 -2.3(10)
C47 C44 C45 C46 174.4(6)
C44 C45 C46 C41 3.0(10)
C44 C45 C46 C51 -172.6(6)
O3 C41 C46 C45 178.9(6)
C42 C41 C46 C45 -1.0(9)
O3 C41 C46 C51 -5.7(9)
C42 C41 C46 C51 174.3(6)
C42 C41 O3 Zn2 -32.3(9)
C46 C41 O3 Zn2 147.8(5)
C42 C41 O3 Zn3 134.7(5)
C46 C41 O3 Zn3 -45.2(8)
O2 Zn2 O3 C41 -103.7(6)
N3 Zn2 O3 C41 67.7(10)
N4 Zn2 O3 C41 31.9(6)
O4 Zn2 O3 C41 162.6(6)
Zn3 Zn2 O3 C41 168.9(7)
O2 Zn2 O3 Zn3 87.5(2)
N3 Zn2 O3 Zn3 -101.2(7)
N4 Zn2 O3 Zn3 -137.0(2)
O4 Zn2 O3 Zn3 -6.29(19)
O7 Zn3 O3 C41 -53.6(5)
O4 Zn3 O3 C41 -163.2(5)
N6 Zn3 O3 C41 121.9(5)
N5 Zn3 O3 C41 54.6(5)
Zn2 Zn3 O3 C41 -169.8(6)
O7 Zn3 O3 Zn2 116.2(2)
O4 Zn3 O3 Zn2 6.6(2)
N6 Zn3 O3 Zn2 -68.3(3)
N5 Zn3 O3 Zn2 -135.6(2)
C43 C44 C47 C48 -19.5(15)
C45 C44 C47 C48 163.9(13)
C43 C44 C47 C49 -142.4(10)
C45 C44 C47 C49 41.0(12)
C43 C44 C47 C50 103.7(11)
C45 C44 C47 C50 -72.9(12)
O7 Zn3 N5 C55 -117.2(5)
O4 Zn3 N5 C55 81.7(5)
O3 Zn3 N5 C55 144.7(5)
N6 Zn3 N5 C55 8.4(4)
Zn2 Zn3 N5 C55 118.5(4)
O7 Zn3 N5 C51 67.1(5)
O4 Zn3 N5 C51 -94.1(6)
O3 Zn3 N5 C51 -31.1(5)
N6 Zn3 N5 C51 -167.3(5)
Zn2 Zn3 N5 C51 -57.2(5)
C55 N5 C51 C52 2.7(9)
Zn3 N5 C51 C52 178.1(5)
C55 N5 C51 C46 -174.5(6)
Zn3 N5 C51 C46 0.9(8)
C45 C46 C51 N5 -157.2(6)
C41 C46 C51 N5 27.5(9)
C45 C46 C51 C52 25.7(9)
C41 C46 C51 C52 -149.6(7)
N5 C51 C52 C53 2.0(10)
C46 C51 C52 C53 179.2(7)
C51 C52 C53 C54 -3.9(11)
C52 C53 C54 C55 1.2(11)
C51 N5 C55 C54 -5.5(10)
Zn3 N5 C55 C54 178.6(5)
C51 N5 C55 C56 170.3(6)
Zn3 N5 C55 C56 -5.6(7)
C53 C54 C55 N5 3.5(10)
C53 C54 C55 C56 -172.1(6)
O7 Zn3 N6 C56 95.8(5)
O4 Zn3 N6 C56 -149.9(5)
O3 Zn3 N6 C56 -78.6(5)
N5 Zn3 N6 C56 -10.1(4)
Zn2 Zn3 N6 C56 -115.5(4)
O7 Zn3 N6 C60 -81.8(6)
O4 Zn3 N6 C60 32.6(5)
O3 Zn3 N6 C60 103.8(5)
N5 Zn3 N6 C60 172.3(5)
Zn2 Zn3 N6 C60 66.9(5)
C60 N6 C56 C57 4.9(10)
Zn3 N6 C56 C57 -172.7(5)
C60 N6 C56 C55 -172.1(6)
Zn3 N6 C56 C55 10.3(7)
N5 C55 C56 N6 -3.0(8)
C54 C55 C56 N6 172.9(6)
N5 C55 C56 C57 -180.0(6)
C54 C55 C56 C57 -4.1(10)
N6 C56 C57 C58 -3.9(11)
C55 C56 C57 C58 172.9(6)
C56 C57 C58 C59 -0.4(11)
C57 C58 C59 C60 3.7(11)
C56 N6 C60 C59 -1.5(10)
Zn3 N6 C60 C59 175.9(5)
C56 N6 C60 C62 177.8(6)
Zn3 N6 C60 C62 -4.8(9)
C58 C59 C60 N6 -2.8(10)
C58 C59 C60 C62 178.0(6)
O4 C61 C62 C63 -177.2(6)
C66 C61 C62 C63 2.3(9)
O4 C61 C62 C60 6.0(11)
C66 C61 C62 C60 -174.5(6)
N6 C60 C62 C61 -23.8(10)
C59 C60 C62 C61 155.4(7)
N6 C60 C62 C63 159.3(6)
C59 C60 C62 C63 -21.5(10)
C61 C62 C63 C64 -1.9(10)
C60 C62 C63 C64 175.3(7)
C62 C63 C64 C65 -0.6(11)
C62 C63 C64 C67 -179.8(7)
C63 C64 C65 C66 2.6(11)
C67 C64 C65 C66 -178.3(7)
C64 C65 C66 C61 -2.0(11)
O4 C61 C66 C65 179.0(6)
C62 C61 C66 C65 -0.5(10)
C66 C61 O4 Zn3 -141.4(5)
C62 C61 O4 Zn3 38.1(8)
C66 C61 O4 Zn2 43.2(10)
C62 C61 O4 Zn2 -137.3(6)
O7 Zn3 O4 C61 80.4(5)
O3 Zn3 O4 C61 177.0(5)
N6 Zn3 O4 C61 -48.4(5)
N5 Zn3 O4 C61 -118.7(5)
Zn2 Zn3 O4 C61 -177.1(6)
O7 Zn3 O4 Zn2 -102.5(2)
O3 Zn3 O4 Zn2 -5.90(18)
N6 Zn3 O4 Zn2 128.8(2)
N5 Zn3 O4 Zn2 58.4(3)
O3 Zn2 O4 C61 -177.9(7)
O2 Zn2 O4 C61 73.7(7)
N3 Zn2 O4 C61 -13.9(7)
N4 Zn2 O4 C61 -101.4(7)
Zn3 Zn2 O4 C61 175.9(8)
O3 Zn2 O4 Zn3 6.18(19)
O2 Zn2 O4 Zn3 -102.17(19)
N3 Zn2 O4 Zn3 170.22(19)
N4 Zn2 O4 Zn3 82.7(3)
C63 C64 C67 C69 117.5(14)
C65 C64 C67 C69 -61.7(15)
C63 C64 C67 C71 -72.7(12)
C65 C64 C67 C71 108.1(11)
C63 C64 C67 C73 52.5(15)
C65 C64 C67 C73 -126.7(14)
C63 C64 C67 C70 -6(2)
C65 C64 C67 C70 174.9(18)
C63 C64 C67 C68 -123.2(11)
C65 C64 C67 C68 57.6(13)
C63 C64 C67 C72 166.6(15)
C65 C64 C67 C72 -12.5(17)
O1 Zn1 O5 C74 146.2(6)
O2 Zn1 O5 C74 53.0(7)
N1 Zn1 O5 C74 -122.5(6)
N2 Zn1 O5 C74 -40.2(7)
Zn1 O5 C74 O6 -19.5(13)
Zn1 O5 C74 C75 166.4(8)
O4 Zn3 O7 C76 -93.4(6)
O3 Zn3 O7 C76 -174.7(5)
N6 Zn3 O7 C76 9.4(7)
N5 Zn3 O7 C76 100.1(6)
Zn2 Zn3 O7 C76 -138.9(5)
Zn3 O7 C76 O8 -3.2(11)
Zn3 O7 C76 C77 173.5(5)
